data_4085037
loop_
_publ_author_name
'Wilfling, Petra'
'Schittelkopf, Kathrin'
'Flock, Michaela'
'Herber, Rolfe H.'
'Power, Philip P.'
'Fischer, Roland C.'

_publ_section_title
;
 Influence of Ligand Modifications on Structural and Spectroscopic
 Properties in Terphenyl Based Heavier Group 14 Carbene Homologues
;
_journal_issue 11
_journal_name_full Organometallics
_journal_page_first 2222
_journal_paper_doi 10.1021/om500946e
_journal_volume 34
_journal_year 2015
_chemical_formula_sum 'C48 H48 Cl2 Sn'
_chemical_formula_weight 814.45
_chemical_name_systematic
; 
 ? 
;
_space_group_IT_number 14
_symmetry_cell_setting monoclinic
_symmetry_space_group_name_Hall '-P 2ybc'
_symmetry_space_group_name_H-M 'P 1 21/c 1'
_atom_sites_solution_hydrogens geom
_atom_sites_solution_primary direct
_atom_sites_solution_secondary difmap
_audit_creation_method SHELXL-97
_cell_angle_alpha 90.00
_cell_angle_beta 96.432(2)
_cell_angle_gamma 90.00
_cell_formula_units_Z 4
_cell_length_a 11.2082(4)
_cell_length_b 14.3654(5)
_cell_length_c 24.5106(9)
_cell_measurement_reflns_used 9972
_cell_measurement_temperature 100(2)
_cell_measurement_theta_max 28.90
_cell_measurement_theta_min 2.31
_cell_volume 3921.6(2)
_computing_cell_refinement 'Bruker SAINT'
_computing_data_collection 'Bruker APEX2'
_computing_data_reduction 'Bruker SAINT'
_computing_molecular_graphics 'Bruker SHELXTL'
_computing_publication_material 'Bruker SHELXTL'
_computing_structure_refinement 'SHELXL-97 (Sheldrick, 2008)'
_computing_structure_solution 'SHELXS-97 (Sheldrick, 2008)'
_diffrn_ambient_temperature 100(2)
_diffrn_measured_fraction_theta_full 0.992
_diffrn_measured_fraction_theta_max 0.992
_diffrn_measurement_device_type 'Bruker APEX-II CCD'
_diffrn_measurement_method '\f and \w scans'
_diffrn_radiation_monochromator graphite
_diffrn_radiation_source 'fine-focus sealed tube'
_diffrn_radiation_type MoK\a
_diffrn_radiation_wavelength 0.71073
_diffrn_reflns_av_R_equivalents 0.0703
_diffrn_reflns_av_sigmaI/netI 0.0489
_diffrn_reflns_limit_h_max 13
_diffrn_reflns_limit_h_min -13
_diffrn_reflns_limit_k_max 17
_diffrn_reflns_limit_k_min -16
_diffrn_reflns_limit_l_max 29
_diffrn_reflns_limit_l_min -27
_diffrn_reflns_number 53857
_diffrn_reflns_theta_full 25.50
_diffrn_reflns_theta_max 25.50
_diffrn_reflns_theta_min 1.65
_exptl_absorpt_coefficient_mu 0.821
_exptl_absorpt_correction_T_max 0.921
_exptl_absorpt_correction_T_min 0.897
_exptl_absorpt_correction_type multi-scan
_exptl_absorpt_process_details SADABS
_exptl_crystal_colour purple
_exptl_crystal_density_diffrn 1.379
_exptl_crystal_density_method 'not measured'
_exptl_crystal_description Block
_exptl_crystal_F_000 1680
_exptl_crystal_size_max 0.17
_exptl_crystal_size_mid 0.11
_exptl_crystal_size_min 0.10
_refine_diff_density_max 0.758
_refine_diff_density_min -0.696
_refine_diff_density_rms 0.092
_refine_ls_extinction_method none
_refine_ls_goodness_of_fit_ref 1.047
_refine_ls_hydrogen_treatment constr
_refine_ls_matrix_type full
_refine_ls_number_parameters 472
_refine_ls_number_reflns 7244
_refine_ls_number_restraints 0
_refine_ls_restrained_S_all 1.047
_refine_ls_R_factor_all 0.0662
_refine_ls_R_factor_gt 0.0423
_refine_ls_shift/su_max 0.001
_refine_ls_shift/su_mean 0.000
_refine_ls_structure_factor_coef Fsqd
_refine_ls_weighting_details 'calc w=1/[\s^2^(Fo^2^)+(0.0275P)^2^+6.6640P] where P=(Fo^2^+2Fc^2^)/3'
_refine_ls_weighting_scheme calc
_refine_ls_wR_factor_gt 0.0761
_refine_ls_wR_factor_ref 0.0807
_reflns_number_gt 5601
_reflns_number_total 7244
_reflns_threshold_expression >2sigma(I)
_cod_data_source_file om500946e_si_002.cif
_cod_data_source_block Sn(Ar#-4-Cl)2
_cod_depositor_comments
;
The following automatic conversions were performed:

'_symmetry_cell_setting' value 'Monoclinic' changed to 'monoclinic'
according to
/home/saulius/struct/COD-crude-data--automatic-downloads/rss-feeds/ACS/lib/dictionaries/cif_core.dic
dictionary named 'cif_core.dic' version 2.4.2 from
2011-04-26.

'_exptl_absorpt_correction_type' value 'Multi-Scan'
changed to 'multi-scan' according to
/home/saulius/struct/COD-crude-data--automatic-downloads/rss-feeds/ACS/lib/dictionaries/cif_core.dic
dictionary named 'cif_core.dic' version 2.4.2 from 2011-04-26.

Automatic conversion script
Id: cif_fix_values 2935 2014-11-11 08:27:57Z andrius 

 Adding full bibliography for 4085033--4085041.cif.
;
_cod_original_sg_symbol_H-M P2(1)/c
_cod_database_code 4085037

loop_
_symmetry_equiv_pos_as_xyz
'x, y, z'
'-x, y+1/2, -z+1/2'
'-x, -y, -z'
'x, -y-1/2, z-1/2'

loop_
_atom_site_label
_atom_site_type_symbol
_atom_site_fract_x
_atom_site_fract_y
_atom_site_fract_z
_atom_site_U_iso_or_equiv
_atom_site_adp_type
_atom_site_occupancy
_atom_site_symmetry_multiplicity
_atom_site_calc_flag
_atom_site_refinement_flags
Sn1 Sn 0.65328(2) 0.161139(16) 0.101709(9) 0.01232(7) Uani 1 1 d .
Cl2 Cl 1.00636(8) 0.34246(7) -0.07608(4) 0.0221(2) Uani 1 1 d .
Cl1 Cl 0.66069(8) 0.17438(6) 0.37818(3) 0.01798(19) Uani 1 1 d .
C33 C 0.6398(3) 0.5300(2) 0.09836(16) 0.0224(9) Uani 1 1 d .
H33 H 0.5641 0.5580 0.0874 0.027 Uiso 1 1 calc R
C6 C 0.7645(3) 0.1206(2) 0.22978(13) 0.0104(7) Uani 1 1 d .
C12 C 0.3975(3) 0.2134(2) 0.15088(14) 0.0148(8) Uani 1 1 d .
C7 C 0.4904(3) 0.2656(2) 0.17962(13) 0.0122(7) Uani 1 1 d .
C1 C 0.6829(3) 0.1721(2) 0.19409(13) 0.0124(7) Uani 1 1 d .
C4 C 0.6666(3) 0.1716(2) 0.30721(13) 0.0127(7) Uani 1 1 d .
C2 C 0.5882(3) 0.2178(2) 0.21641(13) 0.0103(7) Uani 1 1 d .
C15 C 0.3850(3) 0.1101(2) 0.16108(15) 0.0175(8) Uani 1 1 d .
H15A H 0.3123 0.0867 0.1395 0.026 Uiso 1 1 calc R
H15B H 0.3793 0.0993 0.2002 0.026 Uiso 1 1 calc R
H15C H 0.4553 0.0773 0.1502 0.026 Uiso 1 1 calc R
C5 C 0.7568(3) 0.1220(2) 0.28665(14) 0.0119(7) Uani 1 1 d .
H5 H 0.8137 0.0887 0.3109 0.014 Uiso 1 1 calc R
C3 C 0.5816(3) 0.2186(2) 0.27282(13) 0.0123(7) Uani 1 1 d .
H3 H 0.5187 0.2513 0.2875 0.015 Uiso 1 1 calc R
C10 C 0.3143(3) 0.3544(2) 0.10681(14) 0.0169(8) Uani 1 1 d .
C9 C 0.3998(3) 0.4051(2) 0.13975(14) 0.0173(8) Uani 1 1 d .
H9 H 0.3982 0.4711 0.1373 0.021 Uiso 1 1 calc R
C14 C 0.2301(3) 0.4017(3) 0.06310(15) 0.0231(9) Uani 1 1 d .
H14A H 0.2097 0.4637 0.0758 0.035 Uiso 1 1 calc R
H14B H 0.1567 0.3645 0.0556 0.035 Uiso 1 1 calc R
H14C H 0.2692 0.4075 0.0294 0.035 Uiso 1 1 calc R
C11 C 0.3125(3) 0.2584(2) 0.11443(14) 0.0172(8) Uani 1 1 d .
H11 H 0.2515 0.2226 0.0941 0.021 Uiso 1 1 calc R
C8 C 0.4877(3) 0.3630(2) 0.17616(14) 0.0130(7) Uani 1 1 d .
C13 C 0.5762(3) 0.4219(2) 0.21174(14) 0.0174(8) Uani 1 1 d .
H13A H 0.5565 0.4878 0.2057 0.026 Uiso 1 1 calc R
H13B H 0.6574 0.4099 0.2022 0.026 Uiso 1 1 calc R
H13C H 0.5722 0.4063 0.2504 0.026 Uiso 1 1 calc R
C16 C 0.8605(3) 0.0583(2) 0.21249(13) 0.0108(7) Uani 1 1 d .
C21 C 0.9803(3) 0.0878(2) 0.21658(13) 0.0133(7) Uani 1 1 d .
C20 C 1.0693(3) 0.0240(2) 0.20865(13) 0.0142(7) Uani 1 1 d .
H20 H 1.1505 0.0443 0.2120 0.017 Uiso 1 1 calc R
C18 C 0.9257(3) -0.0963(2) 0.19093(13) 0.0146(7) Uani 1 1 d .
H18 H 0.9070 -0.1592 0.1817 0.017 Uiso 1 1 calc R
C17 C 0.8328(3) -0.0351(2) 0.19898(13) 0.0141(7) Uani 1 1 d .
C24 C 1.0116(3) 0.1874(2) 0.23130(16) 0.0217(9) Uani 1 1 d .
H24A H 1.0040 0.1977 0.2703 0.033 Uiso 1 1 calc R
H24B H 0.9568 0.2292 0.2090 0.033 Uiso 1 1 calc R
H24C H 1.0943 0.2001 0.2242 0.033 Uiso 1 1 calc R
C19 C 1.0442(3) -0.0680(2) 0.19607(13) 0.0137(7) Uani 1 1 d .
C23 C 1.1435(3) -0.1362(2) 0.18782(15) 0.0208(8) Uani 1 1 d .
H23A H 1.2049 -0.1050 0.1689 0.031 Uiso 1 1 calc R
H23B H 1.1102 -0.1888 0.1656 0.031 Uiso 1 1 calc R
H23C H 1.1797 -0.1589 0.2236 0.031 Uiso 1 1 calc R
C22 C 0.7045(3) -0.0703(2) 0.19508(17) 0.0241(9) Uani 1 1 d .
H22A H 0.6720 -0.0592 0.2300 0.036 Uiso 1 1 calc R
H22B H 0.7032 -0.1372 0.1872 0.036 Uiso 1 1 calc R
H22C H 0.6556 -0.0374 0.1656 0.036 Uiso 1 1 calc R
C25 C 0.7913(3) 0.2338(2) 0.05769(13) 0.0118(7) Uani 1 1 d .
C27 C 0.8912(3) 0.3598(2) 0.01406(14) 0.0134(8) Uani 1 1 d .
H27 H 0.9145 0.4233 0.0133 0.016 Uiso 1 1 calc R
C28 C 0.9244(3) 0.2991(2) -0.02505(13) 0.0135(7) Uani 1 1 d .
C26 C 0.8232(3) 0.3283(2) 0.05499(13) 0.0129(7) Uani 1 1 d .
C30 C 0.8260(3) 0.1747(2) 0.01610(13) 0.0129(7) Uani 1 1 d .
C29 C 0.8917(3) 0.2070(2) -0.02495(14) 0.0144(7) Uani 1 1 d .
H29 H 0.9135 0.1659 -0.0525 0.017 Uiso 1 1 calc R
C36 C 0.8639(3) 0.4474(2) 0.13031(13) 0.0129(7) Uani 1 1 d .
C31 C 0.7827(3) 0.4044(2) 0.09012(13) 0.0126(7) Uani 1 1 d .
C39 C 0.9864(3) 0.4079(2) 0.14775(15) 0.0196(8) Uani 1 1 d .
H39A H 1.0468 0.4440 0.1309 0.029 Uiso 1 1 calc R
H39B H 0.9891 0.3429 0.1359 0.029 Uiso 1 1 calc R
H39C H 1.0031 0.4111 0.1878 0.029 Uiso 1 1 calc R
C34 C 0.7218(3) 0.5732(2) 0.13745(14) 0.0162(8) Uani 1 1 d .
C32 C 0.6700(3) 0.4448(2) 0.07534(14) 0.0150(7) Uani 1 1 d .
C38 C 0.6908(3) 0.6642(3) 0.16302(15) 0.0232(8) Uani 1 1 d .
H38A H 0.6823 0.6545 0.2020 0.035 Uiso 1 1 calc R
H38B H 0.6151 0.6879 0.1442 0.035 Uiso 1 1 calc R
H38C H 0.7550 0.7095 0.1595 0.035 Uiso 1 1 calc R
C37 C 0.5800(3) 0.3985(3) 0.03306(15) 0.0226(9) Uani 1 1 d .
H37A H 0.5060 0.4355 0.0283 0.034 Uiso 1 1 calc R
H37B H 0.5619 0.3358 0.0456 0.034 Uiso 1 1 calc R
H37C H 0.6138 0.3944 -0.0020 0.034 Uiso 1 1 calc R
C35 C 0.8312(3) 0.5307(2) 0.15340(14) 0.0145(7) Uani 1 1 d .
H35 H 0.8855 0.5594 0.1809 0.017 Uiso 1 1 calc R
C46 C 0.9892(3) 0.0435(2) 0.07402(14) 0.0182(8) Uani 1 1 d .
H46A H 1.0316 -0.0086 0.0933 0.027 Uiso 1 1 calc R
H46B H 0.9783 0.0936 0.1002 0.027 Uiso 1 1 calc R
H46C H 1.0364 0.0668 0.0455 0.027 Uiso 1 1 calc R
C45 C 0.6883(3) 0.0407(2) -0.01454(13) 0.0147(8) Uani 1 1 d .
C44 C 0.6565(3) -0.0522(2) -0.01032(14) 0.0166(8) Uani 1 1 d .
H44 H 0.5854 -0.0741 -0.0311 0.020 Uiso 1 1 calc R
C40 C 0.7927(3) 0.0735(2) 0.01645(13) 0.0129(7) Uani 1 1 d .
C41 C 0.8683(3) 0.0111(2) 0.04783(13) 0.0138(7) Uani 1 1 d .
C47 C 0.6853(3) -0.2134(2) 0.03032(16) 0.0230(9) Uani 1 1 d .
H47A H 0.7556 -0.2537 0.0384 0.034 Uiso 1 1 calc R
H47B H 0.6385 -0.2342 -0.0037 0.034 Uiso 1 1 calc R
H47C H 0.6354 -0.2166 0.0606 0.034 Uiso 1 1 calc R
C42 C 0.8323(3) -0.0813(2) 0.05120(13) 0.0153(8) Uani 1 1 d .
H42 H 0.8824 -0.1233 0.0733 0.018 Uiso 1 1 calc R
C43 C 0.7261(3) -0.1142(2) 0.02354(14) 0.0167(8) Uani 1 1 d .
C48 C 0.6109(3) 0.1055(2) -0.05188(15) 0.0182(8) Uani 1 1 d .
H48A H 0.5381 0.0727 -0.0672 0.027 Uiso 1 1 calc R
H48B H 0.6556 0.1262 -0.0818 0.027 Uiso 1 1 calc R
H48C H 0.5887 0.1597 -0.0309 0.027 Uiso 1 1 calc R

loop_
_atom_site_aniso_label
_atom_site_aniso_U_11
_atom_site_aniso_U_22
_atom_site_aniso_U_33
_atom_site_aniso_U_23
_atom_site_aniso_U_13
_atom_site_aniso_U_12
Sn1 0.01284(12) 0.01380(12) 0.01023(13) -0.00146(11) 0.00097(8) -0.00300(11)
Cl2 0.0228(4) 0.0250(5) 0.0201(5) 0.0053(4) 0.0097(4) -0.0016(4)
Cl1 0.0254(4) 0.0172(5) 0.0112(4) -0.0010(3) 0.0017(4) -0.0002(4)
C33 0.026(2) 0.0173(18) 0.025(2) 0.0053(17) 0.0091(18) 0.0057(17)
C6 0.0115(16) 0.0061(15) 0.0130(19) -0.0010(13) -0.0017(14) -0.0028(13)
C12 0.0131(17) 0.0165(18) 0.016(2) 0.0000(14) 0.0054(15) 0.0018(15)
C7 0.0125(17) 0.0144(17) 0.0107(18) 0.0033(14) 0.0056(14) 0.0011(14)
C1 0.0184(17) 0.0077(16) 0.0111(17) 0.0004(13) 0.0015(14) -0.0027(14)
C4 0.0179(17) 0.0090(17) 0.0110(18) -0.0020(14) 0.0005(14) -0.0048(14)
C2 0.0117(16) 0.0052(16) 0.0133(19) 0.0010(13) -0.0022(14) -0.0034(13)
C15 0.0192(19) 0.0173(19) 0.016(2) -0.0008(15) 0.0010(16) -0.0024(15)
C5 0.0119(17) 0.0094(16) 0.0135(19) 0.0007(13) -0.0022(14) -0.0018(13)
C3 0.0133(17) 0.0092(16) 0.0150(19) 0.0002(13) 0.0045(15) -0.0014(13)
C10 0.0134(17) 0.023(2) 0.0150(19) 0.0015(15) 0.0045(15) 0.0038(15)
C9 0.0197(19) 0.0145(18) 0.018(2) 0.0025(15) 0.0035(16) 0.0031(15)
C14 0.0166(19) 0.028(2) 0.024(2) 0.0027(17) -0.0040(16) 0.0074(16)
C11 0.0136(18) 0.024(2) 0.0142(19) -0.0021(15) 0.0013(15) -0.0015(15)
C8 0.0142(17) 0.0126(18) 0.0125(19) 0.0010(13) 0.0031(14) 0.0009(13)
C13 0.0227(19) 0.0109(17) 0.018(2) 0.0015(15) -0.0014(16) -0.0008(15)
C16 0.0147(17) 0.0115(16) 0.0056(17) 0.0035(13) -0.0021(14) 0.0026(14)
C21 0.0198(18) 0.0115(17) 0.0075(18) -0.0011(14) -0.0028(15) 0.0015(14)
C20 0.0125(17) 0.0186(18) 0.0113(18) 0.0013(14) 0.0002(14) -0.0004(14)
C18 0.0221(19) 0.0093(16) 0.0113(18) -0.0006(14) -0.0030(15) 0.0036(14)
C17 0.0171(18) 0.0153(18) 0.0091(18) 0.0005(14) -0.0019(15) -0.0021(14)
C24 0.0176(18) 0.0153(19) 0.032(2) -0.0004(16) 0.0014(17) -0.0023(15)
C19 0.0180(18) 0.0164(18) 0.0064(17) 0.0029(14) -0.0003(14) 0.0047(15)
C23 0.0216(19) 0.018(2) 0.023(2) -0.0008(15) 0.0040(17) 0.0042(15)
C22 0.0203(19) 0.0151(19) 0.036(2) -0.0015(17) 0.0004(18) -0.0006(16)
C25 0.0116(16) 0.0160(17) 0.0069(17) -0.0005(14) -0.0033(14) 0.0005(14)
C27 0.0119(16) 0.0093(18) 0.0179(19) 0.0026(13) -0.0026(15) -0.0030(13)
C28 0.0116(17) 0.0215(18) 0.0075(18) 0.0038(14) 0.0014(14) -0.0013(14)
C26 0.0090(15) 0.0185(18) 0.0099(17) 0.0004(14) -0.0053(13) 0.0022(14)
C30 0.0126(16) 0.0134(18) 0.0117(18) 0.0019(14) -0.0029(14) 0.0008(14)
C29 0.0129(17) 0.0168(18) 0.0132(19) -0.0036(14) -0.0002(15) 0.0024(14)
C36 0.0158(17) 0.0136(17) 0.0099(18) 0.0040(14) 0.0044(15) -0.0046(14)
C31 0.0170(17) 0.0108(16) 0.0104(18) 0.0033(14) 0.0036(15) -0.0028(14)
C39 0.0230(19) 0.0199(19) 0.015(2) -0.0025(15) -0.0017(16) -0.0012(16)
C34 0.0248(19) 0.0103(17) 0.015(2) 0.0012(14) 0.0084(16) -0.0024(15)
C32 0.0159(18) 0.0170(18) 0.0122(19) 0.0011(14) 0.0017(15) 0.0018(15)
C38 0.029(2) 0.0187(19) 0.023(2) -0.0032(17) 0.0048(16) 0.0032(18)
C37 0.0193(19) 0.027(2) 0.020(2) -0.0062(16) -0.0047(16) 0.0033(16)
C35 0.0163(18) 0.0156(18) 0.0116(18) -0.0008(14) 0.0018(15) -0.0068(14)
C46 0.026(2) 0.0156(18) 0.0132(19) 0.0010(14) 0.0027(16) 0.0035(15)
C45 0.0194(18) 0.0159(18) 0.0086(18) -0.0014(14) 0.0016(15) 0.0005(14)
C44 0.0173(18) 0.0192(19) 0.0129(19) -0.0016(15) -0.0003(15) -0.0043(15)
C40 0.0147(17) 0.0152(18) 0.0091(18) -0.0008(14) 0.0032(14) -0.0001(14)
C41 0.0158(17) 0.0179(18) 0.0079(18) -0.0007(14) 0.0032(14) 0.0009(15)
C47 0.029(2) 0.0149(19) 0.024(2) 0.0023(16) 0.0008(18) -0.0032(16)
C42 0.0219(19) 0.0150(18) 0.0087(18) 0.0022(14) 0.0004(15) 0.0067(15)
C43 0.0228(19) 0.0143(18) 0.0135(19) -0.0010(15) 0.0049(16) 0.0029(15)
C48 0.0177(18) 0.0150(18) 0.021(2) 0.0015(15) -0.0033(16) -0.0042(15)

loop_
_atom_type_symbol
_atom_type_description
_atom_type_scat_dispersion_real
_atom_type_scat_dispersion_imag
_atom_type_scat_source
C C 0.0033 0.0016 'International Tables Vol C Tables 4.2.6.8 and 6.1.1.4'
H H 0.0000 0.0000 'International Tables Vol C Tables 4.2.6.8 and 6.1.1.4'
Cl Cl 0.1484 0.1585 'International Tables Vol C Tables 4.2.6.8 and 6.1.1.4'
Sn Sn -0.6537 1.4246 'International Tables Vol C Tables 4.2.6.8 and 6.1.1.4'

loop_
_geom_angle_atom_site_label_1
_geom_angle_atom_site_label_2
_geom_angle_atom_site_label_3
_geom_angle
C25 Sn1 C1 114.74(11)
C34 C33 C32 119.6(3)
C34 C33 H33 120.2
C32 C33 H33 120.2
C1 C6 C5 120.2(3)
C1 C6 C16 125.3(3)
C5 C6 C16 114.5(3)
C11 C12 C7 119.3(3)
C11 C12 C15 119.5(3)
C7 C12 C15 121.1(3)
C8 C7 C12 119.5(3)
C8 C7 C2 120.1(3)
C12 C7 C2 120.4(3)
C6 C1 C2 118.0(3)
C6 C1 Sn1 126.9(2)
C2 C1 Sn1 112.9(2)
C3 C4 C5 121.1(3)
C3 C4 Cl1 119.8(3)
C5 C4 Cl1 119.1(2)
C3 C2 C1 121.0(3)
C3 C2 C7 118.4(3)
C1 C2 C7 120.6(3)
C12 C15 H15A 109.5
C12 C15 H15B 109.5
H15A C15 H15B 109.5
C12 C15 H15C 109.5
H15A C15 H15C 109.5
H15B C15 H15C 109.5
C4 C5 C6 119.9(3)
C4 C5 H5 120.0
C6 C5 H5 120.0
C4 C3 C2 119.6(3)
C4 C3 H3 120.2
C2 C3 H3 120.2
C9 C10 C11 117.5(3)
C9 C10 C14 120.9(3)
C11 C10 C14 121.6(3)
C10 C9 C8 122.5(3)
C10 C9 H9 118.8
C8 C9 H9 118.8
C10 C14 H14A 109.5
C10 C14 H14B 109.5
H14A C14 H14B 109.5
C10 C14 H14C 109.5
H14A C14 H14C 109.5
H14B C14 H14C 109.5
C12 C11 C10 121.9(3)
C12 C11 H11 119.1
C10 C11 H11 119.1
C9 C8 C7 118.8(3)
C9 C8 C13 120.0(3)
C7 C8 C13 121.2(3)
C8 C13 H13A 109.5
C8 C13 H13B 109.5
H13A C13 H13B 109.5
C8 C13 H13C 109.5
H13A C13 H13C 109.5
H13B C13 H13C 109.5
C21 C16 C17 119.4(3)
C21 C16 C6 120.8(3)
C17 C16 C6 119.3(3)
C20 C21 C16 119.3(3)
C20 C21 C24 120.7(3)
C16 C21 C24 120.0(3)
C19 C20 C21 122.3(3)
C19 C20 H20 118.9
C21 C20 H20 118.9
C19 C18 C17 121.8(3)
C19 C18 H18 119.1
C17 C18 H18 119.1
C18 C17 C16 119.1(3)
C18 C17 C22 119.8(3)
C16 C17 C22 121.1(3)
C21 C24 H24A 109.5
C21 C24 H24B 109.5
H24A C24 H24B 109.5
C21 C24 H24C 109.5
H24A C24 H24C 109.5
H24B C24 H24C 109.5
C20 C19 C18 118.2(3)
C20 C19 C23 121.1(3)
C18 C19 C23 120.7(3)
C19 C23 H23A 109.5
C19 C23 H23B 109.5
H23A C23 H23B 109.5
C19 C23 H23C 109.5
H23A C23 H23C 109.5
H23B C23 H23C 109.5
C17 C22 H22A 109.5
C17 C22 H22B 109.5
H22A C22 H22B 109.5
C17 C22 H22C 109.5
H22A C22 H22C 109.5
H22B C22 H22C 109.5
C26 C25 C30 116.9(3)
C26 C25 Sn1 131.7(2)
C30 C25 Sn1 109.2(2)
C28 C27 C26 120.4(3)
C28 C27 H27 119.8
C26 C27 H27 119.8
C29 C28 C27 121.0(3)
C29 C28 Cl2 120.4(3)
C27 C28 Cl2 118.5(3)
C27 C26 C25 120.4(3)
C27 C26 C31 113.7(3)
C25 C26 C31 125.7(3)
C29 C30 C25 122.1(3)
C29 C30 C40 118.6(3)
C25 C30 C40 119.2(3)
C28 C29 C30 119.0(3)
C28 C29 H29 120.5
C30 C29 H29 120.5
C35 C36 C31 118.9(3)
C35 C36 C39 118.9(3)
C31 C36 C39 122.2(3)
C32 C31 C36 119.6(3)
C32 C31 C26 118.5(3)
C36 C31 C26 120.7(3)
C36 C39 H39A 109.5
C36 C39 H39B 109.5
H39A C39 H39B 109.5
C36 C39 H39C 109.5
H39A C39 H39C 109.5
H39B C39 H39C 109.5
C35 C34 C33 119.4(3)
C35 C34 C38 120.1(3)
C33 C34 C38 120.5(3)
C31 C32 C33 120.5(3)
C31 C32 C37 120.5(3)
C33 C32 C37 119.0(3)
C34 C38 H38A 109.5
C34 C38 H38B 109.5
H38A C38 H38B 109.5
C34 C38 H38C 109.5
H38A C38 H38C 109.5
H38B C38 H38C 109.5
C32 C37 H37A 109.5
C32 C37 H37B 109.5
H37A C37 H37B 109.5
C32 C37 H37C 109.5
H37A C37 H37C 109.5
H37B C37 H37C 109.5
C34 C35 C36 122.0(3)
C34 C35 H35 119.0
C36 C35 H35 119.0
C41 C46 H46A 109.5
C41 C46 H46B 109.5
H46A C46 H46B 109.5
C41 C46 H46C 109.5
H46A C46 H46C 109.5
H46B C46 H46C 109.5
C44 C45 C40 119.2(3)
C44 C45 C48 120.2(3)
C40 C45 C48 120.6(3)
C45 C44 C43 121.8(3)
C45 C44 H44 119.1
C43 C44 H44 119.1
C41 C40 C45 119.9(3)
C41 C40 C30 119.1(3)
C45 C40 C30 121.0(3)
C42 C41 C40 118.7(3)
C42 C41 C46 121.5(3)
C40 C41 C46 119.7(3)
C43 C47 H47A 109.5
C43 C47 H47B 109.5
H47A C47 H47B 109.5
C43 C47 H47C 109.5
H47A C47 H47C 109.5
H47B C47 H47C 109.5
C43 C42 C41 122.3(3)
C43 C42 H42 118.8
C41 C42 H42 118.8
C42 C43 C44 117.8(3)
C42 C43 C47 121.4(3)
C44 C43 C47 120.8(3)
C45 C48 H48A 109.5
C45 C48 H48B 109.5
H48A C48 H48B 109.5
C45 C48 H48C 109.5
H48A C48 H48C 109.5
H48B C48 H48C 109.5

loop_
_geom_bond_atom_site_label_1
_geom_bond_atom_site_label_2
_geom_bond_distance
Sn1 C25 2.241(3)
Sn1 C1 2.257(3)
Cl2 C28 1.747(3)
Cl1 C4 1.749(3)
C33 C34 1.397(5)
C33 C32 1.405(5)
C33 H33 0.9500
C6 C1 1.403(4)
C6 C5 1.406(5)
C6 C16 1.497(4)
C12 C11 1.390(5)
C12 C7 1.407(5)
C12 C15 1.514(4)
C7 C8 1.401(5)
C7 C2 1.505(4)
C1 C2 1.410(5)
C4 C3 1.376(4)
C4 C5 1.378(5)
C2 C3 1.393(5)
C15 H15A 0.9800
C15 H15B 0.9800
C15 H15C 0.9800
C5 H5 0.9500
C3 H3 0.9500
C10 C9 1.389(5)
C10 C11 1.392(5)
C10 C14 1.508(5)
C9 C8 1.392(5)
C9 H9 0.9500
C14 H14A 0.9800
C14 H14B 0.9800
C14 H14C 0.9800
C11 H11 0.9500
C8 C13 1.506(5)
C13 H13A 0.9800
C13 H13B 0.9800
C13 H13C 0.9800
C16 C21 1.401(5)
C16 C17 1.407(4)
C21 C20 1.385(5)
C21 C24 1.508(5)
C20 C19 1.378(5)
C20 H20 0.9500
C18 C19 1.382(5)
C18 C17 1.394(5)
C18 H18 0.9500
C17 C22 1.517(5)
C24 H24A 0.9800
C24 H24B 0.9800
C24 H24C 0.9800
C19 C23 1.513(5)
C23 H23A 0.9800
C23 H23B 0.9800
C23 H23C 0.9800
C22 H22A 0.9800
C22 H22B 0.9800
C22 H22C 0.9800
C25 C26 1.407(5)
C25 C30 1.414(5)
C27 C28 1.377(5)
C27 C26 1.401(5)
C27 H27 0.9500
C28 C29 1.373(5)
C26 C31 1.494(5)
C30 C29 1.391(5)
C30 C40 1.502(4)
C29 H29 0.9500
C36 C35 1.391(5)
C36 C31 1.407(5)
C36 C39 1.502(5)
C31 C32 1.400(5)
C39 H39A 0.9800
C39 H39B 0.9800
C39 H39C 0.9800
C34 C35 1.387(5)
C34 C38 1.507(5)
C32 C37 1.517(5)
C38 H38A 0.9800
C38 H38B 0.9800
C38 H38C 0.9800
C37 H37A 0.9800
C37 H37B 0.9800
C37 H37C 0.9800
C35 H35 0.9500
C46 C41 1.507(5)
C46 H46A 0.9800
C46 H46B 0.9800
C46 H46C 0.9800
C45 C44 1.388(5)
C45 C40 1.403(5)
C45 C48 1.509(5)
C44 C43 1.395(5)
C44 H44 0.9500
C40 C41 1.402(5)
C41 C42 1.393(5)
C47 C43 1.512(5)
C47 H47A 0.9800
C47 H47B 0.9800
C47 H47C 0.9800
C42 C43 1.385(5)
C42 H42 0.9500
C48 H48A 0.9800
C48 H48B 0.9800
C48 H48C 0.9800

loop_
_geom_torsion_atom_site_label_1
_geom_torsion_atom_site_label_2
_geom_torsion_atom_site_label_3
_geom_torsion_atom_site_label_4
_geom_torsion
C11 C12 C7 C8 7.7(5)
C15 C12 C7 C8 -169.2(3)
C11 C12 C7 C2 -175.8(3)
C15 C12 C7 C2 7.2(5)
C5 C6 C1 C2 -5.4(5)
C16 C6 C1 C2 171.8(3)
C5 C6 C1 Sn1 -167.6(2)
C16 C6 C1 Sn1 9.6(5)
C25 Sn1 C1 C6 -78.7(3)
C25 Sn1 C1 C2 118.4(2)
C6 C1 C2 C3 5.4(4)
Sn1 C1 C2 C3 170.0(2)
C6 C1 C2 C7 -173.5(3)
Sn1 C1 C2 C7 -8.8(4)
C8 C7 C2 C3 75.7(4)
C12 C7 C2 C3 -100.8(4)
C8 C7 C2 C1 -105.4(4)
C12 C7 C2 C1 78.1(4)
C3 C4 C5 C6 1.5(5)
Cl1 C4 C5 C6 -178.6(2)
C1 C6 C5 C4 2.0(5)
C16 C6 C5 C4 -175.4(3)
C5 C4 C3 C2 -1.5(5)
Cl1 C4 C3 C2 178.6(2)
C1 C2 C3 C4 -2.0(5)
C7 C2 C3 C4 176.9(3)
C11 C10 C9 C8 5.2(5)
C14 C10 C9 C8 -172.6(3)
C7 C12 C11 C10 -2.2(5)
C15 C12 C11 C10 174.8(3)
C9 C10 C11 C12 -4.2(5)
C14 C10 C11 C12 173.5(3)
C10 C9 C8 C7 0.2(5)
C10 C9 C8 C13 -178.6(3)
C12 C7 C8 C9 -6.7(5)
C2 C7 C8 C9 176.8(3)
C12 C7 C8 C13 172.1(3)
C2 C7 C8 C13 -4.4(5)
C1 C6 C16 C21 101.7(4)
C5 C6 C16 C21 -81.0(4)
C1 C6 C16 C17 -86.8(4)
C5 C6 C16 C17 90.5(4)
C17 C16 C21 C20 -1.7(5)
C6 C16 C21 C20 169.8(3)
C17 C16 C21 C24 -179.7(3)
C6 C16 C21 C24 -8.2(5)
C16 C21 C20 C19 0.9(5)
C24 C21 C20 C19 178.9(3)
C19 C18 C17 C16 0.3(5)
C19 C18 C17 C22 -177.6(3)
C21 C16 C17 C18 1.1(5)
C6 C16 C17 C18 -170.5(3)
C21 C16 C17 C22 178.9(3)
C6 C16 C17 C22 7.3(5)
C21 C20 C19 C18 0.5(5)
C21 C20 C19 C23 -179.8(3)
C17 C18 C19 C20 -1.1(5)
C17 C18 C19 C23 179.2(3)
C1 Sn1 C25 C26 -63.0(3)
C1 Sn1 C25 C30 135.0(2)
C26 C27 C28 C29 0.2(5)
C26 C27 C28 Cl2 178.6(2)
C28 C27 C26 C25 2.0(5)
C28 C27 C26 C31 -173.3(3)
C30 C25 C26 C27 -2.9(4)
Sn1 C25 C26 C27 -163.9(2)
C30 C25 C26 C31 171.8(3)
Sn1 C25 C26 C31 10.9(5)
C26 C25 C30 C29 1.8(5)
Sn1 C25 C30 C29 166.8(2)
C26 C25 C30 C40 -179.1(3)
Sn1 C25 C30 C40 -14.0(3)
C27 C28 C29 C30 -1.3(5)
Cl2 C28 C29 C30 -179.7(2)
C25 C30 C29 C28 0.3(5)
C40 C30 C29 C28 -178.8(3)
C35 C36 C31 C32 -1.7(5)
C39 C36 C31 C32 -179.7(3)
C35 C36 C31 C26 165.6(3)
C39 C36 C31 C26 -12.3(5)
C27 C26 C31 C32 92.6(4)
C25 C26 C31 C32 -82.4(4)
C27 C26 C31 C36 -74.8(4)
C25 C26 C31 C36 110.1(4)
C32 C33 C34 C35 -0.8(5)
C32 C33 C34 C38 -179.5(3)
C36 C31 C32 C33 3.1(5)
C26 C31 C32 C33 -164.5(3)
C36 C31 C32 C37 -178.6(3)
C26 C31 C32 C37 13.8(5)
C34 C33 C32 C31 -1.8(5)
C34 C33 C32 C37 179.8(3)
C33 C34 C35 C36 2.1(5)
C38 C34 C35 C36 -179.1(3)
C31 C36 C35 C34 -0.9(5)
C39 C36 C35 C34 177.1(3)
C40 C45 C44 C43 -0.6(5)
C48 C45 C44 C43 179.7(3)
C44 C45 C40 C41 4.9(5)
C48 C45 C40 C41 -175.3(3)
C44 C45 C40 C30 -175.8(3)
C48 C45 C40 C30 3.9(5)
C29 C30 C40 C41 93.0(4)
C25 C30 C40 C41 -86.1(4)
C29 C30 C40 C45 -86.2(4)
C25 C30 C40 C45 94.6(4)
C45 C40 C41 C42 -5.4(5)
C30 C40 C41 C42 175.3(3)
C45 C40 C41 C46 170.7(3)
C30 C40 C41 C46 -8.6(5)
C40 C41 C42 C43 1.7(5)
C46 C41 C42 C43 -174.3(3)
C41 C42 C43 C44 2.5(5)
C41 C42 C43 C47 -176.5(3)
C45 C44 C43 C42 -3.1(5)
C45 C44 C43 C47 175.9(3)
